data_7212864
loop_
_publ_author_name
'P\'erez-Torralba, Marta'
'L\'opez, Concepci\'on'
'P\'erez-Medina, Carlos'
'Claramunt, Rosa M.'
'Pinilla, Elena'
'Torres, M. Rosario'
'Alkorta, Ibon'
'Elguero, Jos\'e'

_publ_section_title
;
 Fast degenerate double proton transfer in the solid state between two
 indazolinone tautomers
;
_journal_issue 12
_journal_name_full CrystEngComm
_journal_page_first 4052
_journal_paper_doi 10.1039/c0ce00249f
_journal_volume 12
_journal_year 2010
_chemical_formula_sum 'C7 H4 F2 N2 O'
_chemical_formula_weight 170.12
_chemical_name_systematic
;
?
;
_space_group_IT_number 15
_symmetry_cell_setting monoclinic
_symmetry_space_group_name_Hall '-C 2yc'
_symmetry_space_group_name_H-M 'C 1 2/c 1'
_atom_sites_solution_hydrogens geom
_atom_sites_solution_primary direct
_atom_sites_solution_secondary difmap
_audit_creation_method SHELXL-97
_cell_angle_alpha 90.00
_cell_angle_beta 103.471(2)
_cell_angle_gamma 90.00
_cell_formula_units_Z 8
_cell_length_a 9.0766(7)
_cell_length_b 11.6167(9)
_cell_length_c 12.4603(10)
_cell_measurement_temperature 296(2)
_cell_volume 1277.67(17)
_computing_cell_refinement 'Bruker SMART'
_computing_data_collection 'Bruker SMART'
_computing_data_reduction 'Bruker SHELXTL'
_computing_molecular_graphics 'Bruker SHELXTL'
_computing_publication_material 'Bruker SHELXTL'
_computing_structure_refinement 'SHELXL-97 (Sheldrick, 1997)'
_computing_structure_solution 'SHELXS-97 (Sheldrick, 1990)'
_diffrn_ambient_temperature 296(2)
_diffrn_measured_fraction_theta_full 0.961
_diffrn_measured_fraction_theta_max 0.961
_diffrn_measurement_device_type 'CCD area detector'
_diffrn_measurement_method 'phi and omega scans'
_diffrn_radiation_monochromator graphite
_diffrn_radiation_source 'fine-focus sealed tube'
_diffrn_radiation_type MoK\a
_diffrn_radiation_wavelength 0.71073
_diffrn_reflns_av_R_equivalents 0.0380
_diffrn_reflns_av_sigmaI/netI 0.0286
_diffrn_reflns_limit_h_max 10
_diffrn_reflns_limit_h_min -10
_diffrn_reflns_limit_k_max 12
_diffrn_reflns_limit_k_min -13
_diffrn_reflns_limit_l_max 14
_diffrn_reflns_limit_l_min -14
_diffrn_reflns_number 4493
_diffrn_reflns_theta_full 24.99
_diffrn_reflns_theta_max 24.99
_diffrn_reflns_theta_min 2.90
_exptl_absorpt_coefficient_mu 0.161
_exptl_absorpt_correction_type none
_exptl_crystal_colour colorless
_exptl_crystal_density_diffrn 1.769
_exptl_crystal_density_method 'not measured'
_exptl_crystal_description prismatic
_exptl_crystal_F_000 688
_exptl_crystal_size_max 0.19
_exptl_crystal_size_mid 0.16
_exptl_crystal_size_min 0.14
_refine_diff_density_max 0.155
_refine_diff_density_min -0.225
_refine_diff_density_rms 0.041
_refine_ls_extinction_method none
_refine_ls_goodness_of_fit_ref 1.071
_refine_ls_hydrogen_treatment mixed
_refine_ls_matrix_type full
_refine_ls_number_parameters 117
_refine_ls_number_reflns 1083
_refine_ls_number_restraints 0
_refine_ls_restrained_S_all 1.071
_refine_ls_R_factor_all 0.0438
_refine_ls_R_factor_gt 0.0315
_refine_ls_shift/su_max 0.001
_refine_ls_shift/su_mean 0.000
_refine_ls_structure_factor_coef Fsqd
_refine_ls_weighting_details 'calc w=1/[\s^2^(Fo^2^)+(0.0421P)^2^+0.3173P] where P=(Fo^2^+2Fc^2^)/3'
_refine_ls_weighting_scheme calc
_refine_ls_wR_factor_gt 0.0763
_refine_ls_wR_factor_ref 0.0825
_reflns_number_gt 850
_reflns_number_total 1083
_reflns_threshold_expression >2sigma(I)
_cod_data_source_file c0ce00249f.txt
_cod_data_source_block C7H4F2N2O_compound6
_cod_depositor_comments
;
The following automatic conversions were performed:

'_symmetry_cell_setting' value 'Monoclinic' changed to 'monoclinic'
according to /home/saulius/struct/CIF-dictionaries/cif_core.dic
dictionary named 'cif_core.dic' version 2.4.2 from 2011-04-26.

Automatic conversion script
Id: cif_fix_values 1891 2012-01-12 08:04:46Z andrius 
;
_cod_original_sg_symbol_H-M C2/c
_cod_database_code 7212864

loop_
_symmetry_equiv_pos_as_xyz
'x, y, z'
'-x, y, -z+1/2'
'x+1/2, y+1/2, z'
'-x+1/2, y+1/2, -z+1/2'
'-x, -y, -z'
'x, -y, z-1/2'
'-x+1/2, -y+1/2, -z'
'x+1/2, -y+1/2, z-1/2'

loop_
_atom_site_label
_atom_site_type_symbol
_atom_site_fract_x
_atom_site_fract_y
_atom_site_fract_z
_atom_site_U_iso_or_equiv
_atom_site_adp_type
_atom_site_occupancy
_atom_site_symmetry_multiplicity
_atom_site_calc_flag
_atom_site_refinement_flags
C3 C 0.30671(18) 0.70958(14) 0.29602(13) 0.0298(4) Uani 1 1 d .
C4 C 0.09166(18) 0.64633(14) 0.39144(13) 0.0320(4) Uani 1 1 d .
C5 C -0.0183(2) 0.68609(15) 0.43974(14) 0.0367(5) Uani 1 1 d .
H5 H -0.0794 0.6360 0.4683 0.044 Uiso 1 1 calc R
C6 C -0.03528(19) 0.80542(16) 0.44463(14) 0.0362(5) Uani 1 1 d .
C7 C 0.04936(19) 0.88436(15) 0.40519(13) 0.0348(4) Uani 1 1 d .
H7 H 0.0331 0.9631 0.4095 0.042 Uiso 1 1 calc R
C3A C 0.18425(18) 0.72128(14) 0.34932(12) 0.0282(4) Uani 1 1 d .
C7A C 0.16210(18) 0.83968(14) 0.35794(12) 0.0286(4) Uani 1 1 d .
F4 F 0.11247(12) 0.53152(9) 0.38272(9) 0.0537(4) Uani 1 1 d .
F6 F -0.14432(12) 0.84410(10) 0.49331(9) 0.0563(4) Uani 1 1 d .
N1 N 0.26953(16) 0.89515(12) 0.31655(12) 0.0357(4) Uani 1 1 d .
N2 N 0.35168(17) 0.81373(12) 0.27368(12) 0.0343(4) Uani 1 1 d .
O1 O 0.36807(13) 0.61437(10) 0.27208(10) 0.0404(4) Uani 1 1 d .
H1 H 0.254(3) 0.9645(19) 0.2866(19) 0.080 Uiso 1 1 d .
H2A H 0.436(5) 0.835(4) 0.251(4) 0.080 Uiso 0.50 1 d P
H2B H 0.5000 0.621(3) 0.2500 0.080 Uiso 1 2 d S

loop_
_atom_site_aniso_label
_atom_site_aniso_U_11
_atom_site_aniso_U_22
_atom_site_aniso_U_33
_atom_site_aniso_U_23
_atom_site_aniso_U_13
_atom_site_aniso_U_12
C3 0.0284(9) 0.0265(10) 0.0348(9) -0.0001(7) 0.0081(8) -0.0002(7)
C4 0.0315(10) 0.0247(10) 0.0390(10) 0.0017(7) 0.0069(8) -0.0013(7)
C5 0.0334(10) 0.0378(12) 0.0411(10) 0.0038(8) 0.0133(8) -0.0052(8)
C6 0.0287(10) 0.0459(12) 0.0361(10) -0.0036(8) 0.0116(8) 0.0032(8)
C7 0.0358(10) 0.0280(10) 0.0408(10) -0.0009(8) 0.0092(8) 0.0052(8)
C3A 0.0264(9) 0.0267(10) 0.0304(9) 0.0005(7) 0.0044(7) 0.0000(7)
C7A 0.0274(9) 0.0270(9) 0.0302(9) 0.0028(7) 0.0042(7) 0.0003(7)
F4 0.0587(7) 0.0271(7) 0.0842(8) 0.0024(5) 0.0348(6) -0.0040(5)
F6 0.0475(7) 0.0579(8) 0.0751(8) -0.0104(6) 0.0377(6) 0.0014(6)
N1 0.0354(9) 0.0248(9) 0.0501(9) 0.0060(7) 0.0165(7) 0.0027(7)
N2 0.0354(8) 0.0261(9) 0.0451(9) 0.0016(6) 0.0168(7) 0.0002(6)
O1 0.0375(7) 0.0265(7) 0.0633(8) -0.0052(6) 0.0241(6) -0.0004(5)

loop_
_atom_type_symbol
_atom_type_description
_atom_type_scat_dispersion_real
_atom_type_scat_dispersion_imag
_atom_type_scat_source
C C 0.0033 0.0016 'International Tables Vol C Tables 4.2.6.8 and 6.1.1.4'
H H 0.0000 0.0000 'International Tables Vol C Tables 4.2.6.8 and 6.1.1.4'
N N 0.0061 0.0033 'International Tables Vol C Tables 4.2.6.8 and 6.1.1.4'
O O 0.0106 0.0060 'International Tables Vol C Tables 4.2.6.8 and 6.1.1.4'
F F 0.0171 0.0103 'International Tables Vol C Tables 4.2.6.8 and 6.1.1.4'

loop_
_geom_angle_atom_site_label_1
_geom_angle_atom_site_label_2
_geom_angle_atom_site_label_3
_geom_angle
O1 C3 N2 123.84(15)
O1 C3 C3A 127.41(15)
N2 C3 C3A 108.75(14)
F4 C4 C5 120.00(15)
F4 C4 C3A 118.48(14)
C5 C4 C3A 121.52(16)
C4 C5 C6 117.13(16)
C4 C5 H5 121.4
C6 C5 H5 121.4
F6 C6 C7 118.17(16)
F6 C6 C5 116.68(15)
C7 C6 C5 125.14(15)
C6 C7 C7A 115.70(16)
C6 C7 H7 122.2
C7A C7 H7 122.2
C7A C3A C4 118.38(15)
C7A C3A C3 105.72(14)
C4 C3A C3 135.90(15)
N1 C7A C3A 107.88(14)
N1 C7A C7 129.97(16)
C3A C7A C7 122.12(15)
C7A N1 N2 108.60(13)
C7A N1 H1 122.2(16)
N2 N1 H1 120.3(16)
C3 N2 N1 108.78(14)
C3 N2 H2A 129(3)
N1 N2 H2A 120(3)
C3 O1 H2B 117.6(14)

loop_
_geom_bond_atom_site_label_1
_geom_bond_atom_site_label_2
_geom_bond_distance
C3 O1 1.304(2)
C3 N2 1.327(2)
C3 C3A 1.428(2)
C4 F4 1.3549(19)
C4 C5 1.360(2)
C4 C3A 1.395(2)
C5 C6 1.398(2)
C5 H5 0.9300
C6 F6 1.3524(19)
C6 C7 1.360(2)
C7 C7A 1.394(2)
C7 H7 0.9300
C3A C7A 1.398(2)
C7A N1 1.366(2)
N1 N2 1.3862(19)
N1 H1 0.89(2)
N2 H2A 0.91(4)
O1 H2B 1.292(2)

loop_
_geom_hbond_atom_site_label_D
_geom_hbond_atom_site_label_H
_geom_hbond_atom_site_label_A
_geom_hbond_distance_DH
_geom_hbond_distance_HA
_geom_hbond_distance_DA
_geom_hbond_angle_DHA
_geom_hbond_site_symmetry_A
O1 H2B O1 1.292(2) 1.292(2) 2.579(2) 173(3) 2_655
N1 H1 O1 0.89(2) 2.10(2) 2.9363(18) 157(2) 4
N2 H2A N2 0.91(4) 2.04(4) 2.888(3) 155(4) 2_655

loop_
_geom_torsion_atom_site_label_1
_geom_torsion_atom_site_label_2
_geom_torsion_atom_site_label_3
_geom_torsion_atom_site_label_4
_geom_torsion
F4 C4 C5 C6 -179.07(14)
C3A C4 C5 C6 0.5(3)
C4 C5 C6 F6 -179.67(15)
C4 C5 C6 C7 -0.1(3)
F6 C6 C7 C7A 178.72(15)
C5 C6 C7 C7A -0.8(3)
F4 C4 C3A C7A 179.70(14)
C5 C4 C3A C7A 0.1(2)
F4 C4 C3A C3 -1.0(3)
C5 C4 C3A C3 179.49(17)
O1 C3 C3A C7A 178.96(15)
N2 C3 C3A C7A -0.78(19)
O1 C3 C3A C4 -0.4(3)
N2 C3 C3A C4 179.82(18)
C4 C3A C7A N1 177.04(15)
C3 C3A C7A N1 -2.48(18)
C4 C3A C7A C7 -1.2(2)
C3 C3A C7A C7 179.30(14)
C6 C7 C7A N1 -176.32(16)
C6 C7 C7A C3A 1.5(2)
C3A C7A N1 N2 4.77(18)
C7 C7A N1 N2 -177.20(16)
O1 C3 N2 N1 -176.04(15)
C3A C3 N2 N1 3.71(19)
C7A N1 N2 C3 -5.34(18)
